data_4322277
loop_
_publ_author_name
'Soazig Picard'
'Patrick Gougeon'
'Michel Potel'

_publ_contact_author_address
;
Gougeon, P.
Laboratoire de Chimie du Solide et Inorganique Mol\'eculaire
URA CNRS No. 1495
Universit\'e de Rennes I
Avenue du G\'en\'eral Leclerc
35042 Rennes CEDEX
France
;
_publ_contact_author_email Patrick.Gougeon@univ-rennes1.fr
_publ_contact_author_fax '(33) 2 99 63 57 04'
_publ_contact_author_name ' Gougeon, P.'
_publ_contact_author_phone '(33) 2 99 28 62 54'
_publ_section_title
;
 Synthesis, Structural Evolution, and Theoretical and Physical Studies of
 the Novel Compounds M2Mo9S11 (M = K, Rb) and Related Metastable Materials
 CuxK1.8Mo9S11 (x = 0 or 2) Containing Bioctahedral Mo9 Clusters
;
_journal_name_full 'Inorganic Chemistry'
_journal_page_first 4422
_journal_page_last 4429
_journal_paper_doi 10.1021/ic990362b
_journal_volume 38
_journal_year 1999
_chemical_formula_sum 'K2 Mo9 S11'
_chemical_formula_weight 1294.3
_space_group_IT_number 167
_symmetry_cell_setting trigonal
_symmetry_space_group_name_Hall '-R 3 2"c'
_symmetry_space_group_name_H-M 'R -3 c :H'
_cell_angle_alpha 90
_cell_angle_beta 90
_cell_angle_gamma 120
_cell_formula_units_Z 6
_cell_length_a 9.271(1)
_cell_length_b 9.271(1)
_cell_length_c 35.985(9)
_cell_measurement_reflns_used 25
_cell_measurement_temperature 293
_cell_measurement_theta_max 40
_cell_measurement_theta_min 2
_cell_volume 2678.6(8)
_diffrn_measurement_device 'Nonius CAD4'
_diffrn_measurement_method \w-2\q
_diffrn_radiation_probe x-ray
_diffrn_radiation_type 'Mo K\a'
_diffrn_radiation_wavelength 0.71073
_diffrn_reflns_av_R_equivalents 0.0188
_diffrn_reflns_av_sigmaI/netI 0.0152
_diffrn_reflns_limit_h_max 14
_diffrn_reflns_limit_h_min 0
_diffrn_reflns_limit_k_max 14
_diffrn_reflns_limit_k_min 0
_diffrn_reflns_limit_l_max 64
_diffrn_reflns_limit_l_min -64
_diffrn_reflns_number 3678
_diffrn_reflns_theta_max 39.95
_diffrn_reflns_theta_min 2.78
_diffrn_standards_decay_% <1%
_diffrn_standards_interval_time 3600
_diffrn_standards_number 3
_exptl_absorpt_coefficient_mu 7.829
_exptl_absorpt_correction_T_max 1.000
_exptl_absorpt_correction_T_min 0.864
_exptl_absorpt_correction_type psi-scan
_exptl_crystal_colour black
_exptl_crystal_density_diffrn 4.813
_exptl_crystal_description irregular
_exptl_crystal_F_000 3552
_exptl_crystal_size_max 0.04
_exptl_crystal_size_mid 0.07
_exptl_crystal_size_min 0.08
_refine_diff_density_max 1.24
_refine_diff_density_min -1.27
_refine_ls_extinction_coef 0.519(5)
_refine_ls_extinction_method 'B-C type 1 Lorentzian isotropic'
_refine_ls_goodness_of_fit_all 2.04
_refine_ls_goodness_of_fit_obs 2.14
_refine_ls_number_parameters 37
_refine_ls_number_reflns 1844
_refine_ls_R_factor_all 0.0237
_refine_ls_R_factor_obs 0.0186
_refine_ls_shift/esd_max 0.0009
_refine_ls_shift/esd_mean 0.0001
_refine_ls_structure_factor_coef F
_refine_ls_weighting_details w=1/\s^2^(F)
_refine_ls_weighting_scheme sigma
_refine_ls_wR_factor_all 0.0208
_refine_ls_wR_factor_obs 0.0207
_reflns_limit_h_max 0
_reflns_limit_h_min -14
_reflns_limit_k_max 16
_reflns_limit_k_min 0
_reflns_limit_l_max 64
_reflns_limit_l_min 0
_reflns_number_observed 1650
_reflns_number_total 1844
_reflns_observed_criterion I>2\s(I)
_cod_data_source_file ic990362b_1.cif
_cod_data_source_block K2Mo9S11
_cod_original_sg_symbol_H-M 'R -3 c'
_cod_database_code 4322277

loop_
_symmetry_equiv_pos_site_id
_symmetry_equiv_pos_as_xyz
1 x,y,z
2 -y,x-y,z
3 -y,-x,1/2+z
4 -x+y,-x,z
5 x,x-y,1/2+z
6 -x+y,y,1/2+z
7 -x,-y,-z
8 y,-x+y,-z
9 y,x,1/2-z
10 x-y,x,-z
11 -x,-x+y,1/2-z
12 x-y,-y,1/2-z
13 2/3+x,1/3+y,1/3+z
14 2/3-y,1/3+x-y,1/3+z
15 2/3-y,1/3-x,5/6+z
16 2/3-x+y,1/3-x,1/3+z
17 2/3+x,1/3+x-y,5/6+z
18 2/3-x+y,1/3+y,5/6+z
19 2/3-x,1/3-y,1/3-z
20 2/3+y,1/3-x+y,1/3-z
21 2/3+y,1/3+x,5/6-z
22 2/3+x-y,1/3+x,1/3-z
23 2/3-x,1/3-x+y,5/6-z
24 2/3+x-y,1/3-y,5/6-z
25 1/3+x,2/3+y,2/3+z
26 1/3-y,2/3+x-y,2/3+z
27 1/3-y,2/3-x,1/6+z
28 1/3-x+y,2/3-x,2/3+z
29 1/3+x,2/3+x-y,1/6+z
30 1/3-x+y,2/3+y,1/6+z
31 1/3-x,2/3-y,2/3-z
32 1/3+y,2/3-x+y,2/3-z
33 1/3+y,2/3+x,1/6-z
34 1/3+x-y,2/3+x,2/3-z
35 1/3-x,2/3-x+y,1/6-z
36 1/3+x-y,2/3-y,1/6-z

loop_
_atom_site_aniso_label
_atom_site_aniso_U_11
_atom_site_aniso_U_22
_atom_site_aniso_U_33
_atom_site_aniso_U_12
_atom_site_aniso_U_13
_atom_site_aniso_U_23
Mo1 0.00705(6) 0.00715(4) 0.00549(5) 0.00353(3) -0.00091(4) -0.00046(2)
Mo2 0.00764(4) 0.00734(4) 0.00599(4) 0.00391(3) 0.00005(3) 0.00073(3)
S1 0.0086(1) 0.0086(1) 0.0110(2) 0.0027(1) -0.00088(7) 0.00088(7)
S2 0.0101(1) 0.0085(1) 0.0090(1) 0.0052(1) -0.00211(9) 0.00034(9)
S3 0.0128(1) 0.0128(1) 0.0054(2) 0.00642(7) 0 0
K1 0.0269(2) 0.0269(2) 0.0154(2) 0.01347(9) 0 0

loop_
_atom_site_label
_atom_site_symmetry_multiplicity
_atom_site_occupancy
_atom_site_fract_x
_atom_site_fract_y
_atom_site_fract_z
_atom_site_U_iso_or_equiv
Mo1 2 1 0 0.16807(1) 0.25 0.00658(4)
Mo2 1 1 0.16978(1) 0.15935(1) 0.187215(3) 0.00692(3)
S1 2 1 0.30717(5) 0.30717(5) 0.25 0.0101(1)
S2 1 1 0.02395(4) 0.31745(4) 0.192218(8) 0.00893(9)
S3 3 0.999999 0 1 0.13603(1) 0.0104(1)
K1 3 0.999999 0 1 0.05303(1) 0.0231(1)

loop_
_atom_type_symbol
_atom_type_oxidation_number
_atom_type_number_in_cell
_atom_type_scat_dispersion_real
_atom_type_scat_dispersion_imag
_atom_type_scat_source
K 0 72 0.201 0.249 International_Tables_Vol_C
Mo 0 324 -1.683 0.686 International_Tables_Vol_C
S 0 396 0.125 0.123 International_Tables_Vol_C

loop_
_geom_bond_atom_site_label_1
_geom_bond_atom_site_label_2
_geom_bond_distance
_geom_bond_site_symmetry_1
_geom_bond_site_symmetry_2
Mo1 Mo1 2.6988(2) . 2_555
Mo1 Mo1 2.6988(2) . 9_555
Mo1 Mo2 2.7777(1) . .
Mo1 Mo2 2.6952(1) . 2_555
Mo1 Mo2 2.6952(1) . 9_555
Mo1 Mo2 3.8238(2) . 4_555
Mo1 Mo2 2.7777(1) . 11_555
Mo1 Mo2 3.8238(2) . 12_555
Mo1 S1 2.4699(4) . .
Mo1 S1 2.4699(4) . 2_555
Mo1 S2 2.4461(3) . .
Mo1 S2 2.4461(4) . 11_555
Mo2 Mo1 2.7777(1) . .
Mo2 Mo1 3.8238(1) . 2_555
Mo2 Mo1 2.6952(1) . 9_555
Mo2 Mo2 3.3152(1) . 25_555
Mo2 Mo2 2.6465(1) . 2_555
Mo2 Mo2 2.6465(1) . 4_555
Mo2 S1 2.6191(2) . .
Mo2 S2 2.4475(5) . .
Mo2 S2 2.4870(6) . 4_555
Mo2 S2 2.4929(3) . 28_555
Mo2 S3 2.3932(3) . 1_545
S1 Mo1 2.4699(4) . .
S1 Mo1 2.4699(4) . 9_555
S1 Mo2 2.6191(2) . .
S1 Mo2 2.6191(2) . 9_555
S1 S2 3.3878(6) . .
S1 S2 3.3878(6) . 9_555
S1 S2 3.6571(6) . 4_555
S1 S2 3.9571(3) . 28_555
S1 S2 3.9571(3) . 41_553
S1 S2 3.6571(6) . 11_555
S1 S3 3.7356(5) . 25_565
S1 S3 3.7356(5) . 39_653
S1 K1 3.3981(5) . 25_565
S1 K1 3.3981(5) . 39_653
S2 Mo1 2.4461(3) . .
S2 Mo2 2.4475(5) . .
S2 Mo2 2.4870(3) . 2_555
S2 Mo2 2.4929(4) . 26_455
S2 S1 3.3878(6) . .
S2 S1 3.6571(4) . 2_555
S2 S1 3.9571(3) . 26_455
S2 S2 3.7160(4) . 25_455
S2 S2 3.5783(6) . 26_455
S2 S2 3.5783(6) . 28_555
S2 S3 3.4851(4) . 1_545
S2 S3 3.3933(4) . 25_465
S2 K1 3.2251(3) . 39_653
S3 Mo2 2.3932(3) . 1_565
S3 Mo2 2.3932(3) . 2_565
S3 Mo2 2.3932(3) . 4_565
S3 S1 3.7356(5) . 25_565
S3 S1 3.7356(6) . 26_465
S3 S1 3.7356(4) . 28_455
S3 S2 3.4851(4) . 1_565
S3 S2 3.3933(4) . 25_465
S3 S2 3.4851(4) . 2_565
S3 S2 3.3933(6) . 26_455
S3 S2 3.4851(5) . 4_565
S3 S2 3.3933(3) . 28_565
S3 K1 2.9864(8) . .
K1 Mo1 4.2215(2) . 25_465
K1 Mo1 5.6804(1) . 25_565
K1 Mo1 4.2215(3) . 26_455
K1 Mo1 5.6804(3) . 26_465
K1 Mo1 5.6804(1) . 21_454
K1 Mo1 4.2215(2) . 21_564
K1 Mo2 5.0643(7) . 1_565
K1 Mo2 5.2546(5) . 25_565
K1 Mo2 5.0643(7) . 2_565
K1 Mo2 5.2546(5) . 26_465
K1 Mo2 5.6085(2) . 21_464
K1 Mo2 4.3192(2) . 21_564
K1 Mo2 4.9296(4) . 45_453
K1 Mo2 5.0643(7) . 4_565
K1 Mo2 5.2546(5) . 28_455
K1 Mo2 5.6085(2) . 23_454
K1 Mo2 4.3192(2) . 23_464
K1 Mo2 4.9296(4) . 47_553
K1 Mo2 4.3192(2) . 24_454
K1 Mo2 5.6085(2) . 24_564
K1 Mo2 4.9296(4) . 48_563
K1 S1 5.8687(7) . 37_454
K1 S1 3.3981(5) . 25_565
K1 S1 5.8687(7) . 38_554
K1 S1 3.3981(7) . 26_465
K1 S1 5.8687(6) . 40_564
K1 S1 3.3981(4) . 28_455
K1 S2 5.7568(7) . 1_565
K1 S2 4.6396(6) . 25_465
K1 S2 5.7568(7) . 2_565
K1 S2 4.6396(7) . 26_455
K1 S2 3.2251(3) . 21_564
K1 S2 4.1738(6) . 45_453
K1 S2 5.7568(7) . 4_565
K1 S2 4.6396(6) . 28_565
K1 S2 3.2251(5) . 23_464
K1 S2 4.1738(6) . 47_553
K1 S2 3.2251(5) . 24_454
K1 S2 4.1738(6) . 48_563
K1 S3 2.9864(8) . .
K1 S3 5.4130(1) . 45_353
K1 S3 5.4130(1) . 45_453
K1 S3 5.4130(1) . 45_463
K1 K1 3.817(1) . 7_575
K1 K1 5.7796(4) . 45_353
K1 K1 5.7796(4) . 45_453
K1 K1 5.7796(4) . 45_463
